data_9000337
loop_
_publ_author_name
'Cameron, M.'
'Sueno, S.'
'Prewitt, C. T.'
'Papike, J. J.'

_publ_section_title
;High-temperature crystal chemistry of acmite, diopside, hedenbergite,
 jadeite, spodumene, and ureyite T = 400 C pyroxene
;
_journal_name_full 'American Mineralogist'
_journal_page_first 594
_journal_page_last 618
_journal_volume 58
_journal_year 1973
_chemical_formula_sum 'Ca Fe O6 Si2'
_chemical_name_mineral Hedenbergite
_space_group_crystal_system monoclinic
_space_group_IT_number 15
_space_group_name_Hall '-C 2yc'
_space_group_name_H-M_alt 'C 1 2/c 1'
_symmetry_space_group_name_H-M 'C 1 2/c 1'
_cell_angle_alpha 90
_cell_angle_beta 105.01
_cell_angle_gamma 90
_cell_formula_units_Z 4
_cell_length_a 9.87
_cell_length_b 9.077
_cell_length_c 5.258
_cell_volume 454.992
_database_code_amcsd 0000346
_diffrn_ambient_temperature 673.15
_exptl_crystal_density_diffrn 3.622
_cod_original_formula_sum 'Si2 Fe Ca O6'
_cod_database_code 9000337

loop_
_space_group_symop_id
_space_group_symop_operation_xyz
1 x,y,z
2 1/2+x,1/2+y,z
3 x,-y,1/2+z
4 1/2+x,1/2-y,1/2+z
5 -x,y,1/2-z
6 1/2-x,1/2+y,1/2-z
7 -x,-y,-z
8 1/2-x,1/2-y,-z

loop_
_atom_site_aniso_label
_atom_site_aniso_U_11
_atom_site_aniso_U_22
_atom_site_aniso_U_33
_atom_site_aniso_U_12
_atom_site_aniso_U_13
_atom_site_aniso_U_23
Si 0.00944 0.00985 0.00885 -0.00070 0.00248 -0.00049
Fe1 0.01206 0.01165 0.01115 0.00000 0.00186 0.00000
Ca2 0.02155 0.01415 0.01418 0.00000 -0.00130 0.00000
O1 0.01022 0.01620 0.01416 0.00088 0.00233 0.00035
O2 0.02182 0.01344 0.01940 -0.00552 0.00439 -0.00182
O3 0.01344 0.01949 0.01288 0.00000 0.00395 -0.00528

loop_
_atom_site_label
_atom_site_fract_x
_atom_site_fract_y
_atom_site_fract_z
Si 0.28750 0.09210 0.23290
Fe1 0.00000 0.90640 0.25000
Ca2 0.00000 0.29930 0.25000
O1 0.11950 0.08980 0.15190
O2 0.36190 0.24490 0.32110
O3 0.34970 0.01800 0.99490

loop_
_cod_related_entry_id
_cod_related_entry_database
_cod_related_entry_code
1 AMCSD 0000346
